data_1540466
loop_
_publ_author_name
'Nguyen, Ha T. T.'
'Truong, Ngan B.'
'Doan, Huong T. M.'
'Litaudon, Marc'
'Retailleau, Pascal'
'Do, Thao T.'
'Nguyen, Hung V.'
'Chau, Minh V.'
'Pham, Cuong V.'

_publ_section_title
;
 Cytotoxic Clerodane Diterpenoids from the Leaves of Casearia grewiifolia.
;
_journal_issue 11
_journal_name_full 'Journal of natural products'
_journal_page_first 2726
_journal_page_last 2730
_journal_paper_doi 10.1021/acs.jnatprod.5b00677
_journal_volume 78
_journal_year 2015
_chemical_absolute_configuration ad
_chemical_formula_moiety 'C37 H48 O10, 0.5(C3 H8 O)'
_chemical_formula_sum 'C38.5 H52 O10.5'
_chemical_formula_weight 682.80
_chemical_name_systematic
; 
(1S,3R,5R,6aS,7S,8S,9R,10R,10aS)-1-acetoxy-10-hydroxy-9-(((E)-3-
(4-hydroxyphenyl)acryloyl)oxy)-3-methoxy-7,8-dimethyl-7-(3-methylenepent
-4-en-1-yl)-3,5,6,6a,7,8,9,10-octahydro-1H-naphtho[1,8a-c]furan-5-yl
 4-methylpentanoate compound with propan-2-ol (2:1)
;
_space_group_IT_number 144
_symmetry_cell_setting trigonal
_symmetry_space_group_name_Hall 'P 31'
_symmetry_space_group_name_H-M 'P 31'
_atom_sites_solution_hydrogens geom
_atom_sites_solution_primary direct
_atom_sites_solution_secondary difmap
_audit_creation_method SHELXL-97
_cell_angle_alpha 90.00
_cell_angle_beta 90.00
_cell_angle_gamma 120.00
_cell_formula_units_Z 3
_cell_length_a 18.4501(8)
_cell_length_b 18.4501(8)
_cell_length_c 9.9236(7)
_cell_measurement_reflns_used 15483
_cell_measurement_temperature 193(2)
_cell_measurement_theta_max 68.2
_cell_measurement_theta_min 2.8
_cell_volume 2925.5(3)
_computing_cell_refinement 'CrystalClear-SM Expert 2.0 r4 (Rigaku, 2009)'
_computing_data_collection 'CrystalClear-SM Expert 2.0 r4 (Rigaku, 2009)'
_computing_data_reduction 'CrystalClear-SM Expert 2.0 r4 (Rigaku, 2009)'
_computing_molecular_graphics 'PLATON (Spek, 2003)'
_computing_publication_material 'SHELXL97 (Sheldrick, 2008)'
_computing_structure_refinement 'SHELXL97 (Sheldrick, 2008); CRYSTALBUILDER (Welter, 2006)'
_computing_structure_solution 'SHELXS97 (Sheldrick, 2008)'
_diffrn_ambient_temperature 193(2)
_diffrn_detector_type 'RAPID II large area curved imaging plate detector '
_diffrn_measured_fraction_theta_full 0.993
_diffrn_measured_fraction_theta_max 0.993
_diffrn_measurement_device_type 'Rigaku rapid II RAXIS conversion'
_diffrn_measurement_method 'profile data from \w-scans'
_diffrn_radiation_monochromator graphite
_diffrn_radiation_source 'fine-focus sealed tube'
_diffrn_radiation_type CuK\a
_diffrn_radiation_wavelength 1.54187
_diffrn_reflns_av_R_equivalents 0.0513
_diffrn_reflns_av_sigmaI/netI 0.0378
_diffrn_reflns_limit_h_max 21
_diffrn_reflns_limit_h_min -22
_diffrn_reflns_limit_k_max 21
_diffrn_reflns_limit_k_min -22
_diffrn_reflns_limit_l_max 9
_diffrn_reflns_limit_l_min -11
_diffrn_reflns_number 25165
_diffrn_reflns_theta_full 68.20
_diffrn_reflns_theta_max 68.20
_diffrn_reflns_theta_min 2.77
_exptl_absorpt_coefficient_mu 0.679
_exptl_absorpt_correction_T_max 0.798
_exptl_absorpt_correction_T_min 0.598
_exptl_absorpt_correction_type multi-scan
_exptl_absorpt_process_details
;
    Higashi, T. (1995). Program for Absorption Correction.
    Rigaku Corporation, Tokyo, Japan.
;
_exptl_crystal_colour colourless
_exptl_crystal_density_diffrn 1.155
_exptl_crystal_density_method 'not measured'
_exptl_crystal_description 'elongated block'
_exptl_crystal_F_000 1094
_exptl_crystal_size_max 0.60
_exptl_crystal_size_mid 0.33
_exptl_crystal_size_min 0.29
_refine_diff_density_max 0.264
_refine_diff_density_min -0.195
_refine_diff_density_rms 0.037
_refine_ls_abs_structure_details 'Flack H D (1983), Acta Cryst. A39, 876-881;2640 Friedel pairs'
_refine_ls_abs_structure_Flack 0.0(2)
_refine_ls_extinction_coef 0.0018(3)
_refine_ls_extinction_expression Fc^*^=kFc[1+0.001xFc^2^\l^3^/sin(2\q)]^-1/4^
_refine_ls_extinction_method SHELXL
_refine_ls_goodness_of_fit_ref 1.106
_refine_ls_hydrogen_treatment constr
_refine_ls_matrix_type full
_refine_ls_number_parameters 468
_refine_ls_number_reflns 6178
_refine_ls_number_restraints 28
_refine_ls_restrained_S_all 1.109
_refine_ls_R_factor_all 0.0611
_refine_ls_R_factor_gt 0.0475
_refine_ls_shift/su_max 0.000
_refine_ls_shift/su_mean 0.000
_refine_ls_structure_factor_coef Fsqd
_refine_ls_weighting_details 'calc w=1/[\s^2^(Fo^2^)+(0.0895P)^2^+0.3084P] where P=(Fo^2^+2Fc^2^)/3'
_refine_ls_weighting_scheme calc
_refine_ls_wR_factor_gt 0.1318
_refine_ls_wR_factor_ref 0.1611
_reflns_number_gt 4899
_reflns_number_total 6178
_reflns_threshold_expression >2sigma(I)
_cod_data_source_file np5b00677_si_003.cif
_cod_data_source_block f21b3-4
_cod_depositor_comments 'Adding full bibliography for 1540465--1540466.cif.'
_cod_original_formula_sum 'C38.50 H52 O10.50'
_cod_database_code 1540466

loop_
_symmetry_equiv_pos_as_xyz
'x, y, z'
'-y, x-y, z+1/3'
'-x+y, -x, z+2/3'

loop_
_atom_site_label
_atom_site_type_symbol
_atom_site_fract_x
_atom_site_fract_y
_atom_site_fract_z
_atom_site_U_iso_or_equiv
_atom_site_adp_type
_atom_site_occupancy
_atom_site_symmetry_multiplicity
_atom_site_calc_flag
_atom_site_refinement_flags
O1 O 0.14995(13) 0.47958(15) 0.3677(3) 0.0776(7) Uani 1 1 d .
O2 O -0.0187(2) 0.16107(16) 0.4859(3) 0.0934(9) Uani 1 1 d .
O3 O -0.0531(3) 0.0592(2) 0.6289(4) 0.1462(17) Uani 1 1 d .
O4 O 0.11157(16) 0.52830(16) 0.6181(3) 0.0915(9) Uani 1 1 d .
H4O H 0.1560 0.5262 0.6173 0.137 Uiso 1 1 calc R
O5 O -0.02130(17) 0.49849(14) 0.7730(2) 0.0698(6) Uani 1 1 d .
O6 O -0.0278(2) 0.60841(17) 0.6925(3) 0.0872(8) Uani 1 1 d .
O7 O 0.02786(13) 0.38466(12) 0.2635(2) 0.0595(5) Uani 1 1 d .
O8 O 0.06361(18) 0.49542(17) 0.1282(3) 0.0865(8) Uani 1 1 d .
O9 O 0.23439(16) 0.4878(2) 0.5472(4) 0.1081(11) Uani 1 1 d .
O10 O -0.0121(3) 0.7380(2) 1.5248(3) 0.1059(11) Uani 1 1 d .
H10O H -0.0031 0.7061 1.5735 0.159 Uiso 1 1 calc R
C1 C -0.0497(2) 0.2505(2) 0.6224(4) 0.0693(8) Uani 1 1 d .
H1A H -0.0357 0.2808 0.7094 0.083 Uiso 1 1 calc R
H1B H -0.1057 0.2002 0.6314 0.083 Uiso 1 1 calc R
C2 C 0.0141(3) 0.2232(2) 0.5931(4) 0.0797(11) Uani 1 1 d .
H2A H 0.0238 0.1984 0.6760 0.096 Uiso 1 1 calc R
C3 C 0.0934(3) 0.2918(3) 0.5445(4) 0.0837(11) Uani 1 1 d .
H3 H 0.1399 0.2833 0.5364 0.100 Uiso 1 1 calc R
C4 C 0.1030(2) 0.3663(2) 0.5110(4) 0.0692(9) Uani 1 1 d .
C5 C 0.03476(18) 0.38907(19) 0.5072(3) 0.0550(7) Uani 1 1 d .
C6 C 0.0422(2) 0.4462(2) 0.6279(4) 0.0626(8) Uani 1 1 d .
H6 H 0.0481 0.4202 0.7125 0.075 Uiso 1 1 calc R
C7 C -0.0332(2) 0.4584(2) 0.6433(3) 0.0590(7) Uani 1 1 d .
H7 H -0.0338 0.4953 0.5700 0.071 Uiso 1 1 calc R
C8 C -0.1165(2) 0.3770(2) 0.6488(3) 0.0615(7) Uani 1 1 d .
H8 H -0.1141 0.3456 0.7292 0.074 Uiso 1 1 calc R
C9 C -0.12926(18) 0.32076(18) 0.5242(3) 0.0565(7) Uani 1 1 d .
C1' C 0.3144(3) 0.5509(4) 0.4942(8) 0.144(2) Uani 1 1 d .
H1'A H 0.3423 0.5238 0.4508 0.215 Uiso 1 1 calc R
H1'B H 0.3494 0.5866 0.5679 0.215 Uiso 1 1 calc R
H1'C H 0.3057 0.5852 0.4278 0.215 Uiso 1 1 calc R
C10 C -0.05280(19) 0.30733(17) 0.5117(3) 0.0540(7) Uani 1 1 d .
H10 H -0.0593 0.2779 0.4242 0.065 Uiso 1 1 calc R
C11 C -0.14277(19) 0.35860(19) 0.3944(3) 0.0573(7) Uani 1 1 d .
H11A H -0.1845 0.3760 0.4136 0.069 Uiso 1 1 calc R
H11B H -0.0895 0.4097 0.3715 0.069 Uiso 1 1 calc R
C12 C -0.1718(2) 0.3021(2) 0.2725(3) 0.0620(8) Uani 1 1 d .
H12A H -0.1298 0.2850 0.2530 0.074 Uiso 1 1 calc R
H12B H -0.2249 0.2508 0.2958 0.074 Uiso 1 1 calc R
C13 C -0.1857(2) 0.3384(2) 0.1457(4) 0.0684(9) Uani 1 1 d .
C14 C -0.2182(3) 0.2834(3) 0.0295(4) 0.0892(12) Uani 1 1 d .
H14 H -0.2308 0.3054 -0.0479 0.107 Uiso 1 1 calc R
C15 C -0.2317(4) 0.2081(3) 0.0205(6) 0.1152(18) Uani 1 1 d .
H15A H -0.2201 0.1832 0.0951 0.138 Uiso 1 1 calc R
H15B H -0.2532 0.1774 -0.0607 0.138 Uiso 1 1 calc R
C16 C -0.1682(3) 0.4171(3) 0.1349(5) 0.0883(12) Uani 1 1 d .
H16G H -0.1769 0.4371 0.0518 0.106 Uiso 1 1 calc R
H16H H -0.1470 0.4535 0.2104 0.106 Uiso 1 1 calc R
C17 C -0.1883(2) 0.3943(3) 0.6742(5) 0.0845(11) Uani 1 1 d .
H17A H -0.1806 0.4214 0.7621 0.127 Uiso 1 1 calc R
H17B H -0.2416 0.3414 0.6732 0.127 Uiso 1 1 calc R
H17C H -0.1886 0.4312 0.6034 0.127 Uiso 1 1 calc R
C18 C 0.1795(2) 0.4345(3) 0.4483(5) 0.0823(11) Uani 1 1 d .
H18 H 0.2076 0.4112 0.3906 0.099 Uiso 1 1 calc R
C19 C 0.06234(18) 0.44060(19) 0.3777(3) 0.0579(7) Uani 1 1 d .
H19 H 0.0438 0.4831 0.3772 0.069 Uiso 1 1 calc R
C2' C 0.0357(2) 0.4202(2) 0.1404(4) 0.0671(8) Uani 1 1 d .
C20 C -0.2086(2) 0.2352(2) 0.5483(4) 0.0765(10) Uani 1 1 d .
H20A H -0.2583 0.2394 0.5278 0.115 Uiso 1 1 calc R
H20B H -0.2105 0.2187 0.6427 0.115 Uiso 1 1 calc R
H20C H -0.2074 0.1931 0.4897 0.115 Uiso 1 1 calc R
C3' C 0.0088(3) 0.3601(3) 0.0295(4) 0.0922(12) Uani 1 1 d .
H3'1 H -0.0165 0.3771 -0.0416 0.138 Uiso 1 1 calc R
H3'2 H -0.0324 0.3044 0.0627 0.138 Uiso 1 1 calc R
H3'3 H 0.0573 0.3584 -0.0071 0.138 Uiso 1 1 calc R
C4' C -0.0181(2) 0.5722(2) 0.7868(4) 0.0660(8) Uani 1 1 d .
C5' C -0.0064(2) 0.5964(2) 0.9279(4) 0.0630(8) Uani 1 1 d .
H5' H 0.0071 0.5652 0.9890 0.076 Uiso 1 1 calc R
C6' C -0.0135(2) 0.65952(19) 0.9762(3) 0.0608(8) Uani 1 1 d .
H6' H -0.0228 0.6927 0.9130 0.073 Uiso 1 1 calc R
C7' C -0.0272(2) 0.74263(19) 1.1613(4) 0.0639(8) Uani 1 1 d .
H7' H -0.0411 0.7712 1.0959 0.077 Uiso 1 1 calc R
C8' C -0.0265(2) 0.7621(2) 1.2945(4) 0.0714(9) Uani 1 1 d .
H8' H -0.0396 0.8039 1.3200 0.086 Uiso 1 1 calc R
C9' C -0.0070(3) 0.7211(2) 1.3923(4) 0.0721(9) Uani 1 1 d .
C10' C 0.0166(3) 0.6637(2) 1.3530(4) 0.0746(10) Uani 1 1 d .
H10' H 0.0333 0.6375 1.4186 0.089 Uiso 1 1 calc R
C11' C 0.0156(2) 0.6450(2) 1.2193(4) 0.0702(9) Uani 1 1 d .
H11' H 0.0314 0.6052 1.1938 0.084 Uiso 1 1 calc R
C12' C -0.00815(18) 0.68270(18) 1.1186(3) 0.0578(7) Uani 1 1 d .
C13' C -0.0519(2) 0.0804(2) 0.5158(4) 0.0735(9) Uani 1 1 d .
C14' C -0.0852(3) 0.0258(3) 0.3956(4) 0.0850(11) Uani 1 1 d .
H14A H -0.1241 0.0399 0.3491 0.102 Uiso 1 1 calc R
H14B H -0.0378 0.0407 0.3335 0.102 Uiso 1 1 calc R
C15' C -0.1293(4) -0.0658(3) 0.4157(5) 0.1021(14) Uani 1 1 d .
H15' H -0.0887 -0.0789 0.4607 0.123 Uiso 1 1 calc R
C16' C -0.2047(6) -0.1004(6) 0.5037(9) 0.187(3) Uani 1 1 d .
H16D H -0.2326 -0.0674 0.4923 0.280 Uiso 1 1 calc R
H16E H -0.1878 -0.0979 0.5980 0.280 Uiso 1 1 calc R
H16F H -0.2434 -0.1587 0.4788 0.280 Uiso 1 1 calc R
C17' C -0.1536(4) -0.1131(4) 0.2849(7) 0.137(2) Uani 1 1 d .
H17D H -0.1923 -0.1008 0.2359 0.206 Uiso 1 1 calc R
H17E H -0.1808 -0.1733 0.3032 0.206 Uiso 1 1 calc R
H17F H -0.1033 -0.0961 0.2302 0.206 Uiso 1 1 calc R
C21 C 0.2054(12) 0.7399(8) 1.6007(14) 0.170(5) Uani 0.50 1 d PDU
H21 H 0.1569 0.6863 1.5678 0.204 Uiso 0.50 1 calc PR
C22 C 0.2869(13) 0.7445(14) 1.575(2) 0.218(7) Uani 0.50 1 d PDU
H22A H 0.2889 0.6993 1.6233 0.327 Uiso 0.50 1 calc PR
H22B H 0.3326 0.7986 1.6057 0.327 Uiso 0.50 1 calc PR
H22C H 0.2930 0.7386 1.4778 0.327 Uiso 0.50 1 calc PR
C23 C 0.2198(9) 0.8117(7) 1.5178(13) 0.138(4) Uani 0.50 1 d PDU
H23A H 0.1709 0.8193 1.5232 0.207 Uiso 0.50 1 calc PR
H23B H 0.2288 0.8017 1.4239 0.207 Uiso 0.50 1 calc PR
H23C H 0.2694 0.8623 1.5509 0.207 Uiso 0.50 1 calc PR
O11 O 0.2061(11) 0.7465(10) 1.7341(14) 0.271(8) Uani 0.50 1 d PDU
H11 H 0.2101 0.7072 1.7691 0.407 Uiso 0.50 1 calc PR

loop_
_atom_site_aniso_label
_atom_site_aniso_U_11
_atom_site_aniso_U_22
_atom_site_aniso_U_33
_atom_site_aniso_U_23
_atom_site_aniso_U_13
_atom_site_aniso_U_12
O1 0.0567(12) 0.0850(15) 0.0823(18) 0.0041(13) 0.0046(12) 0.0288(12)
O2 0.162(3) 0.0804(16) 0.0614(18) -0.0045(13) -0.0194(16) 0.0786(18)
O3 0.234(5) 0.093(2) 0.082(2) 0.0070(19) -0.036(3) 0.060(3)
O4 0.0707(15) 0.0788(15) 0.103(2) -0.0310(15) -0.0076(15) 0.0208(13)
O5 0.1078(17) 0.0749(14) 0.0435(13) -0.0120(10) -0.0098(11) 0.0583(13)
O6 0.137(2) 0.0861(16) 0.0586(17) -0.0007(13) -0.0056(15) 0.0712(17)
O7 0.0725(12) 0.0629(12) 0.0489(13) 0.0011(10) 0.0006(10) 0.0383(10)
O8 0.1040(19) 0.0796(16) 0.083(2) 0.0203(13) 0.0075(14) 0.0515(14)
O9 0.0582(14) 0.138(3) 0.110(3) -0.011(2) -0.0191(15) 0.0356(16)
O10 0.192(3) 0.105(2) 0.0523(18) -0.0137(14) -0.0027(19) 0.098(2)
C1 0.094(2) 0.0723(19) 0.051(2) 0.0078(15) -0.0035(17) 0.0489(18)
C2 0.125(3) 0.082(2) 0.060(2) -0.0061(18) -0.022(2) 0.072(2)
C3 0.099(3) 0.103(3) 0.078(3) -0.009(2) -0.020(2) 0.072(3)
C4 0.072(2) 0.086(2) 0.065(2) -0.0081(17) -0.0114(16) 0.0510(18)
C5 0.0586(16) 0.0625(16) 0.0466(19) -0.0024(13) -0.0043(13) 0.0323(13)
C6 0.0659(17) 0.0654(18) 0.055(2) -0.0105(15) -0.0069(14) 0.0318(15)
C7 0.0760(19) 0.0680(17) 0.0404(17) -0.0056(13) -0.0053(14) 0.0416(15)
C8 0.0681(17) 0.0708(18) 0.052(2) -0.0004(15) 0.0044(15) 0.0396(15)
C9 0.0600(16) 0.0609(16) 0.0493(19) -0.0012(13) -0.0017(13) 0.0308(14)
C1' 0.062(3) 0.145(5) 0.191(7) -0.012(4) -0.015(3) 0.027(3)
C10 0.0657(17) 0.0511(14) 0.0494(18) -0.0013(12) -0.0054(13) 0.0324(13)
C11 0.0588(16) 0.0682(17) 0.0492(19) -0.0040(14) -0.0059(13) 0.0351(14)
C12 0.0610(16) 0.0659(17) 0.055(2) -0.0034(14) -0.0103(14) 0.0288(14)
C13 0.0721(19) 0.087(2) 0.054(2) -0.0041(17) -0.0097(15) 0.0453(18)
C14 0.102(3) 0.101(3) 0.064(3) -0.014(2) -0.028(2) 0.051(2)
C15 0.145(4) 0.108(3) 0.097(4) -0.045(3) -0.057(3) 0.067(3)
C16 0.116(3) 0.092(3) 0.074(3) 0.000(2) -0.020(2) 0.065(2)
C17 0.082(2) 0.109(3) 0.080(3) -0.007(2) 0.008(2) 0.061(2)
C18 0.065(2) 0.106(3) 0.084(3) -0.010(2) -0.0081(19) 0.049(2)
C19 0.0541(15) 0.0615(16) 0.060(2) -0.0034(15) 0.0010(14) 0.0302(13)
C2' 0.079(2) 0.080(2) 0.055(2) 0.0072(16) 0.0013(16) 0.0487(18)
C20 0.068(2) 0.070(2) 0.072(3) 0.0076(17) 0.0071(17) 0.0207(16)
C3' 0.123(3) 0.112(3) 0.054(2) -0.006(2) -0.001(2) 0.067(3)
C4' 0.082(2) 0.0637(18) 0.059(2) -0.0047(16) -0.0019(16) 0.0416(16)
C5' 0.0758(19) 0.0643(17) 0.053(2) -0.0106(14) -0.0061(15) 0.0378(16)
C6' 0.0698(18) 0.0600(16) 0.055(2) -0.0022(14) -0.0032(15) 0.0346(14)
C7' 0.0718(18) 0.0590(16) 0.067(2) -0.0020(15) -0.0010(16) 0.0370(15)
C8' 0.095(2) 0.0637(18) 0.067(3) -0.0088(16) 0.0015(19) 0.0480(18)
C9' 0.096(2) 0.0661(19) 0.061(2) -0.0137(16) -0.0054(18) 0.0450(18)
C10' 0.111(3) 0.077(2) 0.054(2) -0.0147(17) -0.0144(19) 0.061(2)
C11' 0.082(2) 0.0702(19) 0.069(2) -0.0146(17) -0.0075(18) 0.0463(18)
C12' 0.0604(16) 0.0544(15) 0.058(2) -0.0085(13) -0.0010(14) 0.0279(13)
C13' 0.090(2) 0.078(2) 0.067(3) 0.0054(18) -0.0034(19) 0.053(2)
C14' 0.108(3) 0.083(2) 0.075(3) -0.008(2) 0.001(2) 0.056(2)
C15' 0.125(4) 0.097(3) 0.085(4) -0.011(3) -0.012(3) 0.055(3)
C16' 0.196(8) 0.173(7) 0.167(8) -0.018(6) 0.032(7) 0.074(6)
C17' 0.167(6) 0.118(4) 0.131(5) -0.036(4) -0.036(4) 0.075(4)
C21 0.225(14) 0.100(7) 0.173(11) -0.013(8) -0.068(12) 0.071(10)
C22 0.256(19) 0.195(17) 0.230(17) 0.010(15) -0.060(13) 0.133(16)
C23 0.149(10) 0.111(7) 0.143(10) -0.025(6) -0.043(8) 0.057(7)
O11 0.274(16) 0.207(13) 0.167(9) -0.011(9) -0.018(10) -0.003(11)

loop_
_atom_type_symbol
_atom_type_description
_atom_type_scat_dispersion_real
_atom_type_scat_dispersion_imag
_atom_type_scat_source
C C 0.0181 0.0091 'International Tables Vol C Tables 4.2.6.8 and 6.1.1.4'
H H 0.0000 0.0000 'International Tables Vol C Tables 4.2.6.8 and 6.1.1.4'
O O 0.0492 0.0322 'International Tables Vol C Tables 4.2.6.8 and 6.1.1.4'

loop_
_geom_angle_atom_site_label_1
_geom_angle_atom_site_label_2
_geom_angle_atom_site_label_3
_geom_angle
C19 O1 C18 109.6(3)
C13' O2 C2 119.7(3)
C6 O4 H4O 109.5
C4' O5 C7 122.0(3)
C2' O7 C19 117.1(2)
C18 O9 C1' 113.5(4)
C9' O10 H10O 109.5
C2 C1 C10 112.8(3)
C2 C1 H1A 109.0
C10 C1 H1A 109.0
C2 C1 H1B 109.0
C10 C1 H1B 109.0
H1A C1 H1B 107.8
O2 C2 C3 106.5(3)
O2 C2 C1 108.3(3)
C3 C2 C1 112.5(3)
O2 C2 H2A 109.8
C3 C2 H2A 109.8
C1 C2 H2A 109.8
C4 C3 C2 122.4(3)
C4 C3 H3 118.8
C2 C3 H3 118.8
C3 C4 C18 123.9(3)
C3 C4 C5 126.2(3)
C18 C4 C5 109.1(3)
C4 C5 C19 97.4(3)
C4 C5 C6 111.4(3)
C19 C5 C6 109.7(3)
C4 C5 C10 109.4(2)
C19 C5 C10 119.1(2)
C6 C5 C10 109.2(2)
O4 C6 C7 104.7(3)
O4 C6 C5 113.5(3)
C7 C6 C5 113.5(2)
O4 C6 H6 108.3
C7 C6 H6 108.3
C5 C6 H6 108.3
O5 C7 C8 107.0(3)
O5 C7 C6 104.4(2)
C8 C7 C6 113.9(3)
O5 C7 H7 110.4
C8 C7 H7 110.4
C6 C7 H7 110.4
C7 C8 C17 110.6(3)
C7 C8 C9 111.8(3)
C17 C8 C9 114.4(3)
C7 C8 H8 106.5
C17 C8 H8 106.5
C9 C8 H8 106.5
C20 C9 C11 107.9(3)
C20 C9 C8 108.0(3)
C11 C9 C8 111.5(2)
C20 C9 C10 108.8(2)
C11 C9 C10 111.7(2)
C8 C9 C10 108.9(2)
O9 C1' H1'A 109.5
O9 C1' H1'B 109.5
H1'A C1' H1'B 109.5
O9 C1' H1'C 109.5
H1'A C1' H1'C 109.5
H1'B C1' H1'C 109.5
C1 C10 C9 113.4(3)
C1 C10 C5 107.7(3)
C9 C10 C5 115.5(2)
C1 C10 H10 106.5
C9 C10 H10 106.5
C5 C10 H10 106.5
C12 C11 C9 116.0(3)
C12 C11 H11A 108.3
C9 C11 H11A 108.3
C12 C11 H11B 108.3
C9 C11 H11B 108.3
H11A C11 H11B 107.4
C13 C12 C11 116.3(3)
C13 C12 H12A 108.2
C11 C12 H12A 108.2
C13 C12 H12B 108.2
C11 C12 H12B 108.2
H12A C12 H12B 107.4
C16 C13 C14 119.4(4)
C16 C13 C12 123.5(3)
C14 C13 C12 117.0(3)
C15 C14 C13 126.8(4)
C15 C14 H14 116.6
C13 C14 H14 116.6
C14 C15 H15A 120.0
C14 C15 H15B 120.0
H15A C15 H15B 120.0
C13 C16 H16G 120.0
C13 C16 H16H 120.0
H16G C16 H16H 120.0
C8 C17 H17A 109.5
C8 C17 H17B 109.5
H17A C17 H17B 109.5
C8 C17 H17C 109.5
H17A C17 H17C 109.5
H17B C17 H17C 109.5
O9 C18 O1 109.4(3)
O9 C18 C4 110.5(4)
O1 C18 C4 104.3(3)
O9 C18 H18 110.8
O1 C18 H18 110.8
C4 C18 H18 110.8
O1 C19 O7 107.0(2)
O1 C19 C5 108.5(2)
O7 C19 C5 108.9(2)
O1 C19 H19 110.8
O7 C19 H19 110.8
C5 C19 H19 110.8
O8 C2' O7 121.4(3)
O8 C2' C3' 125.3(4)
O7 C2' C3' 113.3(3)
C9 C20 H20A 109.5
C9 C20 H20B 109.5
H20A C20 H20B 109.5
C9 C20 H20C 109.5
H20A C20 H20C 109.5
H20B C20 H20C 109.5
C2' C3' H3'1 109.5
C2' C3' H3'2 109.5
H3'1 C3' H3'2 109.5
C2' C3' H3'3 109.5
H3'1 C3' H3'3 109.5
H3'2 C3' H3'3 109.5
O6 C4' O5 122.5(3)
O6 C4' C5' 127.8(3)
O5 C4' C5' 109.6(3)
C6' C5' C4' 123.7(3)
C6' C5' H5' 118.2
C4' C5' H5' 118.2
C5' C6' C12' 125.7(3)
C5' C6' H6' 117.1
C12' C6' H6' 117.1
C8' C7' C12' 122.3(3)
C8' C7' H7' 118.9
C12' C7' H7' 118.9
C7' C8' C9' 120.2(3)
C7' C8' H8' 119.9
C9' C8' H8' 119.9
O10 C9' C10' 122.0(3)
O10 C9' C8' 118.8(3)
C10' C9' C8' 119.2(3)
C11' C10' C9' 119.8(3)
C11' C10' H10' 120.1
C9' C10' H10' 120.1
C10' C11' C12' 122.1(3)
C10' C11' H11' 119.0
C12' C11' H11' 119.0
C7' C12' C11' 116.3(3)
C7' C12' C6' 121.5(3)
C11' C12' C6' 122.2(3)
O3 C13' O2 120.2(4)
O3 C13' C14' 127.3(4)
O2 C13' C14' 112.5(3)
C15' C14' C13' 118.2(4)
C15' C14' H14A 107.8
C13' C14' H14A 107.8
C15' C14' H14B 107.8
C13' C14' H14B 107.8
H14A C14' H14B 107.1
C14' C15' C16' 115.6(5)
C14' C15' C17' 112.4(5)
C16' C15' C17' 108.3(6)
C14' C15' H15' 106.6
C16' C15' H15' 106.6
C17' C15' H15' 106.6
C15' C16' H16D 109.5
C15' C16' H16E 109.5
H16D C16' H16E 109.5
C15' C16' H16F 109.5
H16D C16' H16F 109.5
H16E C16' H16F 109.5
C15' C17' H17D 109.5
C15' C17' H17E 109.5
H17D C17' H17E 109.5
C15' C17' H17F 109.5
H17D C17' H17F 109.5
H17E C17' H17F 109.5
O11 C21 C23 119.1(14)
O11 C21 C22 101.8(18)
C23 C21 C22 97.4(13)
O11 C21 H21 112.3
C23 C21 H21 112.3
C22 C21 H21 112.3
C21 C22 H22A 109.5
C21 C22 H22B 109.5
H22A C22 H22B 109.5
C21 C22 H22C 109.5
H22A C22 H22C 109.5
H22B C22 H22C 109.5
C21 C23 H23A 109.5
C21 C23 H23B 109.5
H23A C23 H23B 109.5
C21 C23 H23C 109.5
H23A C23 H23C 109.5
H23B C23 H23C 109.5
C21 O11 H11 109.5

loop_
_geom_bond_atom_site_label_1
_geom_bond_atom_site_label_2
_geom_bond_distance
O1 C19 1.406(4)
O1 C18 1.444(5)
O2 C13' 1.329(4)
O2 C2 1.456(5)
O3 C13' 1.185(5)
O4 C6 1.415(4)
O4 H4O 0.8400
O5 C4' 1.338(4)
O5 C7 1.446(4)
O6 C4' 1.215(4)
O7 C2' 1.360(4)
O7 C19 1.448(4)
O8 C2' 1.221(4)
O9 C18 1.399(5)
O9 C1' 1.447(6)
O10 C9' 1.365(4)
O10 H10O 0.8400
C1 C2 1.521(5)
C1 C10 1.540(4)
C1 H1A 0.9900
C1 H1B 0.9900
C2 C3 1.457(6)
C2 H2A 1.0000
C3 C4 1.336(5)
C3 H3 0.9500
C4 C18 1.479(6)
C4 C5 1.514(4)
C5 C19 1.527(5)
C5 C6 1.556(4)
C5 C10 1.565(4)
C6 C7 1.523(4)
C6 H6 1.0000
C7 C8 1.522(5)
C7 H7 1.0000
C8 C17 1.530(5)
C8 C9 1.554(4)
C8 H8 1.0000
C9 C20 1.543(4)
C9 C11 1.544(4)
C9 C10 1.555(4)
C1' H1'A 0.9800
C1' H1'B 0.9800
C1' H1'C 0.9800
C10 H10 1.0000
C11 C12 1.509(4)
C11 H11A 0.9900
C11 H11B 0.9900
C12 C13 1.508(5)
C12 H12A 0.9900
C12 H12B 0.9900
C13 C16 1.324(5)
C13 C14 1.452(5)
C14 C15 1.287(7)
C14 H14 0.9500
C15 H15A 0.9500
C15 H15B 0.9500
C16 H16G 0.9500
C16 H16H 0.9500
C17 H17A 0.9800
C17 H17B 0.9800
C17 H17C 0.9800
C18 H18 1.0000
C19 H19 1.0000
C2' C3' 1.463(5)
C20 H20A 0.9800
C20 H20B 0.9800
C20 H20C 0.9800
C3' H3'1 0.9800
C3' H3'2 0.9800
C3' H3'3 0.9800
C4' C5' 1.452(5)
C5' C6' 1.325(4)
C5' H5' 0.9500
C6' C12' 1.465(4)
C6' H6' 0.9500
C7' C8' 1.368(5)
C7' C12' 1.383(4)
C7' H7' 0.9500
C8' C9' 1.386(5)
C8' H8' 0.9500
C9' C10' 1.385(5)
C10' C11' 1.369(5)
C10' H10' 0.9500
C11' C12' 1.408(5)
C11' H11' 0.9500
C13' C14' 1.482(6)
C14' C15' 1.478(6)
C14' H14A 0.9900
C14' H14B 0.9900
C15' C16' 1.489(10)
C15' C17' 1.503(7)
C15' H15' 1.0000
C16' H16D 0.9800
C16' H16E 0.9800
C16' H16F 0.9800
C17' H17D 0.9800
C17' H17E 0.9800
C17' H17F 0.9800
C21 O11 1.329(9)
C21 C23 1.468(9)
C21 C22 1.486(10)
C21 H21 1.0000
C22 H22A 0.9800
C22 H22B 0.9800
C22 H22C 0.9800
C23 H23A 0.9800
C23 H23B 0.9800
C23 H23C 0.9800
O11 H11 0.8400

loop_
_geom_torsion_atom_site_label_1
_geom_torsion_atom_site_label_2
_geom_torsion_atom_site_label_3
_geom_torsion_atom_site_label_4
_geom_torsion
C13' O2 C2 C3 136.8(4)
C13' O2 C2 C1 -102.0(4)
C10 C1 C2 O2 -73.5(4)
C10 C1 C2 C3 43.9(4)
O2 C2 C3 C4 109.1(4)
C1 C2 C3 C4 -9.4(5)
C2 C3 C4 C18 -173.5(4)
C2 C3 C4 C5 -5.1(6)
C3 C4 C5 C19 -139.1(4)
C18 C4 C5 C19 30.8(3)
C3 C4 C5 C6 106.3(4)
C18 C4 C5 C6 -83.8(4)
C3 C4 C5 C10 -14.6(5)
C18 C4 C5 C10 155.2(3)
C4 C5 C6 O4 70.9(4)
C19 C5 C6 O4 -35.9(3)
C10 C5 C6 O4 -168.1(3)
C4 C5 C6 C7 -169.8(3)
C19 C5 C6 C7 83.5(3)
C10 C5 C6 C7 -48.7(4)
C4' O5 C7 C8 -115.9(3)
C4' O5 C7 C6 123.1(3)
O4 C6 C7 O5 -66.5(3)
C5 C6 C7 O5 169.2(3)
O4 C6 C7 C8 177.1(3)
C5 C6 C7 C8 52.9(4)
O5 C7 C8 C17 61.2(3)
C6 C7 C8 C17 176.0(3)
O5 C7 C8 C9 -170.1(2)
C6 C7 C8 C9 -55.3(4)
C7 C8 C9 C20 172.0(3)
C17 C8 C9 C20 -61.3(4)
C7 C8 C9 C11 -69.6(3)
C17 C8 C9 C11 57.1(4)
C7 C8 C9 C10 54.1(3)
C17 C8 C9 C10 -179.2(3)
C2 C1 C10 C9 168.1(3)
C2 C1 C10 C5 -62.8(4)
C20 C9 C10 C1 -46.7(4)
C11 C9 C10 C1 -165.7(3)
C8 C9 C10 C1 70.7(3)
C20 C9 C10 C5 -171.8(3)
C11 C9 C10 C5 69.3(3)
C8 C9 C10 C5 -54.3(3)
C4 C5 C10 C1 45.6(3)
C19 C5 C10 C1 156.3(3)
C6 C5 C10 C1 -76.6(3)
C4 C5 C10 C9 173.6(3)
C19 C5 C10 C9 -75.7(3)
C6 C5 C10 C9 51.4(3)
C20 C9 C11 C12 -50.5(3)
C8 C9 C11 C12 -168.9(3)
C10 C9 C11 C12 69.0(3)
C9 C11 C12 C13 179.6(3)
C11 C12 C13 C16 5.0(5)
C11 C12 C13 C14 -176.6(3)
C16 C13 C14 C15 173.9(5)
C12 C13 C14 C15 -4.6(7)
C1' O9 C18 O1 -71.7(5)
C1' O9 C18 C4 173.9(4)
C19 O1 C18 O9 -119.7(3)
C19 O1 C18 C4 -1.5(4)
C3 C4 C18 O9 -92.2(5)
C5 C4 C18 O9 97.7(4)
C3 C4 C18 O1 150.3(4)
C5 C4 C18 O1 -19.8(4)
C18 O1 C19 O7 -95.3(3)
C18 O1 C19 C5 22.1(4)
C2' O7 C19 O1 -72.1(3)
C2' O7 C19 C5 170.7(2)
C4 C5 C19 O1 -31.7(3)
C6 C5 C19 O1 84.3(3)
C10 C5 C19 O1 -148.8(3)
C4 C5 C19 O7 84.5(3)
C6 C5 C19 O7 -159.5(2)
C10 C5 C19 O7 -32.7(3)
C19 O7 C2' O8 -6.6(4)
C19 O7 C2' C3' 172.7(3)
C7 O5 C4' O6 2.7(5)
C7 O5 C4' C5' 179.5(3)
O6 C4' C5' C6' 7.3(6)
O5 C4' C5' C6' -169.3(3)
C4' C5' C6' C12' 175.4(3)
C12' C7' C8' C9' -0.4(5)
C7' C8' C9' O10 -175.8(4)
C7' C8' C9' C10' 3.7(6)
O10 C9' C10' C11' 175.8(4)
C8' C9' C10' C11' -3.7(6)
C9' C10' C11' C12' 0.5(6)
C8' C7' C12' C11' -2.7(5)
C8' C7' C12' C6' 176.7(3)
C10' C11' C12' C7' 2.6(5)
C10' C11' C12' C6' -176.7(3)
C5' C6' C12' C7' -171.4(3)
C5' C6' C12' C11' 7.9(5)
C2 O2 C13' O3 -1.8(6)
C2 O2 C13' C14' 177.7(4)
O3 C13' C14' C15' 3.7(7)
O2 C13' C14' C15' -175.8(4)
C13' C14' C15' C16' 59.4(7)
C13' C14' C15' C17' -175.5(5)
